data_4332742
loop_
_publ_author_name
'Mitra, Amitabha'
'DePue, Lauren J.'
'Struss, Jeffrey E.'
'Patel, Bijal P.'
'Parkin, Sean'
'Atwood, David A.'

_publ_section_title
;
 Mononuclear Schiff Base Boron Halides:&#x00A0; Synthesis,
 Characterization, and Dealkylation of Trimethyl Phosphate
;
_journal_issue 23
_journal_name_full 'Inorganic Chemistry'
_journal_page_first 9213
_journal_page_last 9224
_journal_paper_doi 10.1021/ic0607890
_journal_volume 45
_journal_year 2006
_chemical_formula_sum 'C23 H32 B N O3'
_chemical_formula_weight 381.31
_chemical_name_systematic
; 
 ? 
;
_space_group_IT_number 9
_symmetry_cell_setting monoclinic
_symmetry_space_group_name_Hall 'C -2yc'
_symmetry_space_group_name_H-M 'C 1 c 1'
_atom_sites_solution_hydrogens geom
_atom_sites_solution_primary direct
_atom_sites_solution_secondary difmap
_audit_creation_method SHELXL-97
_cell_angle_alpha 90.00
_cell_angle_beta 120.9071(19)
_cell_angle_gamma 90.00
_cell_formula_units_Z 4
_cell_length_a 11.5730(4)
_cell_length_b 26.0370(11)
_cell_length_c 8.5110(3)
_cell_measurement_reflns_used 2042
_cell_measurement_temperature 90.0(2)
_cell_measurement_theta_max 25.35
_cell_measurement_theta_min 1.00
_cell_volume 2200.42(15)
_computing_cell_refinement 'SCALEPACK (Otwinowski & Minor, 1997)'
_computing_data_collection 'COLLECT (Nonius, 1998)'
_computing_data_reduction 'DENZO-SMN (Otwinowski & Minor, 1997)'
_computing_molecular_graphics 'XP in SHELXTL (Sheldrick, 1994)'
_computing_publication_material
; 
SHELX97-2 (Sheldrick, 1997) and local procedures 
;
_computing_structure_refinement 'SHELXL-97 (Sheldrick, 1997)'
_computing_structure_solution 'SHELXS-97 (Sheldrick, 1990)'
_diffrn_ambient_temperature 90.0(2)
_diffrn_detector_area_resol_mean 18
_diffrn_measured_fraction_theta_full 1.000
_diffrn_measured_fraction_theta_max 1.000
_diffrn_measurement_device_type 'Nonius KappaCCD diffractometer'
_diffrn_measurement_method '\w scans at fixed \c = 55\%'
_diffrn_radiation_monochromator graphite
_diffrn_radiation_source 'fine-focus sealed tube'
_diffrn_radiation_type MoK\a
_diffrn_radiation_wavelength 0.71073
_diffrn_reflns_av_R_equivalents 0.0241
_diffrn_reflns_av_sigmaI/netI 0.0768
_diffrn_reflns_limit_h_max 13
_diffrn_reflns_limit_h_min -13
_diffrn_reflns_limit_k_max 30
_diffrn_reflns_limit_k_min -30
_diffrn_reflns_limit_l_max 10
_diffrn_reflns_limit_l_min -10
_diffrn_reflns_number 3820
_diffrn_reflns_theta_full 25.00
_diffrn_reflns_theta_max 25.00
_diffrn_reflns_theta_min 1.56
_exptl_absorpt_coefficient_mu 0.074
_exptl_absorpt_correction_T_max 0.9978
_exptl_absorpt_correction_T_min 0.9362
_exptl_absorpt_correction_type multi-scan
_exptl_absorpt_process_details 'Scalepack (Otwinowski & Minor, 1997)'
_exptl_crystal_colour yellow
_exptl_crystal_density_diffrn 1.151
_exptl_crystal_density_method 'not measured'
_exptl_crystal_description 'flattened needle'
_exptl_crystal_F_000 824
_exptl_crystal_size_max 0.90
_exptl_crystal_size_mid 0.15
_exptl_crystal_size_min 0.03
_refine_diff_density_max .238
_refine_diff_density_min -.177
_refine_diff_density_rms .042
_refine_ls_abs_structure_details 'Flack H D (1983), Acta Cryst. A39, 876-881'
_refine_ls_abs_structure_Flack 0.7(15)
_refine_ls_extinction_method none
_refine_ls_goodness_of_fit_ref 1.034
_refine_ls_hydrogen_treatment constr
_refine_ls_matrix_type full
_refine_ls_number_parameters 261
_refine_ls_number_reflns 3808
_refine_ls_number_restraints 2
_refine_ls_restrained_S_all 1.034
_refine_ls_R_factor_all 0.0980
_refine_ls_R_factor_gt 0.0512
_refine_ls_shift/su_max 0.001
_refine_ls_shift/su_mean 0.000
_refine_ls_structure_factor_coef Fsqd
_refine_ls_weighting_details 'calc w=1/[\s^2^(Fo^2^)+(0.0412P)^2^+1.2062P] where P=(Fo^2^+2Fc^2^)/3'
_refine_ls_weighting_scheme calc
_refine_ls_wR_factor_gt 0.0950
_refine_ls_wR_factor_ref 0.1108
_reflns_number_gt 2648
_reflns_number_total 3808
_reflns_threshold_expression >2\s(I)
_cod_data_source_file ic0607890sup1.cif
_cod_data_source_block k04246
_cod_original_cell_volume 2200.42(14)
_cod_original_sg_symbol_H-M 'C c'
_cod_database_code 4332742

loop_
_symmetry_equiv_pos_as_xyz
'x, y, z'
'x, -y, z+1/2'
'x+1/2, y+1/2, z'
'x+1/2, -y+1/2, z+1/2'

loop_
_atom_site_label
_atom_site_type_symbol
_atom_site_fract_x
_atom_site_fract_y
_atom_site_fract_z
_atom_site_U_iso_or_equiv
_atom_site_adp_type
_atom_site_occupancy
_atom_site_symmetry_multiplicity
_atom_site_calc_flag
_atom_site_refinement_flags
B1 B 0.8982(4) 0.17055(14) 0.3916(5) 0.0265(9) Uani 1 1 d .
N1 N 1.0006(2) 0.19409(9) 0.5940(3) 0.0253(6) Uani 1 1 d .
O1 O 0.98056(19) 0.13821(7) 0.3423(3) 0.0263(5) Uani 1 1 d .
O2 O 0.8360(2) 0.21179(8) 0.2680(3) 0.0307(5) Uani 1 1 d .
O3 O 0.7962(2) 0.14161(8) 0.3983(3) 0.0299(5) Uani 1 1 d .
C22 C 0.9198(4) 0.24268(13) 0.2287(5) 0.0429(10) Uani 1 1 d .
H22A H 0.9934 0.2571 0.3428 0.064 Uiso 1 1 calc R
H22B H 0.8664 0.2707 0.1462 0.064 Uiso 1 1 calc R
H22C H 0.9571 0.2215 0.1700 0.064 Uiso 1 1 calc R
C23 C 0.8340(4) 0.09430(13) 0.4927(5) 0.0404(9) Uani 1 1 d .
H23A H 0.8528 0.0693 0.4226 0.061 Uiso 1 1 calc R
H23B H 0.7605 0.0816 0.5077 0.061 Uiso 1 1 calc R
H23C H 0.9149 0.0992 0.6135 0.061 Uiso 1 1 calc R
C1 C 1.1080(3) 0.12307(11) 0.4514(4) 0.0232(7) Uani 1 1 d .
C2 C 1.1673(3) 0.08865(11) 0.3847(4) 0.0248(8) Uani 1 1 d .
C3 C 1.0910(3) 0.06833(13) 0.1885(4) 0.0338(9) Uani 1 1 d .
C4 C 0.9680(3) 0.03752(13) 0.1551(5) 0.0394(9) Uani 1 1 d .
H4A H 0.9973 0.0078 0.2373 0.059 Uiso 1 1 calc R
H4B H 0.9181 0.0257 0.0277 0.059 Uiso 1 1 calc R
H4C H 0.9095 0.0593 0.1788 0.059 Uiso 1 1 calc R
C5 C 1.0434(4) 0.11319(14) 0.0508(5) 0.0448(10) Uani 1 1 d .
H5A H 0.9804 0.1348 0.0659 0.067 Uiso 1 1 calc R
H5B H 0.9983 0.0995 -0.0742 0.067 Uiso 1 1 calc R
H5C H 1.1213 0.1338 0.0731 0.067 Uiso 1 1 calc R
C6 C 1.1792(4) 0.03271(18) 0.1497(5) 0.0645(13) Uani 1 1 d .
H6A H 1.2579 0.0517 0.1666 0.097 Uiso 1 1 calc R
H6B H 1.1269 0.0202 0.0234 0.097 Uiso 1 1 calc R
H6C H 1.2091 0.0035 0.2343 0.097 Uiso 1 1 calc R
C7 C 1.3007(3) 0.07514(12) 0.5067(4) 0.0262(8) Uani 1 1 d .
H7 H 1.3419 0.0518 0.4646 0.031 Uiso 1 1 calc R
C8 C 1.3800(3) 0.09351(11) 0.6890(4) 0.0221(7) Uani 1 1 d .
C9 C 1.5272(3) 0.07735(12) 0.8054(4) 0.0265(8) Uani 1 1 d .
C10 C 1.5380(4) 0.01876(12) 0.8229(5) 0.0412(9) Uani 1 1 d .
H10A H 1.4896 0.0066 0.8823 0.062 Uiso 1 1 calc R
H10B H 1.6329 0.0088 0.8968 0.062 Uiso 1 1 calc R
H10C H 1.4983 0.0034 0.7008 0.062 Uiso 1 1 calc R
C11 C 1.6041(4) 0.09568(14) 0.7149(5) 0.0431(9) Uani 1 1 d .
H11A H 1.5620 0.0816 0.5907 0.065 Uiso 1 1 calc R
H11B H 1.6977 0.0840 0.7867 0.065 Uiso 1 1 calc R
H11C H 1.6020 0.1333 0.7091 0.065 Uiso 1 1 calc R
C12 C 1.5930(4) 0.09988(15) 0.9972(5) 0.0460(10) Uani 1 1 d .
H12A H 1.5933 0.1374 0.9899 0.069 Uiso 1 1 calc R
H12B H 1.6859 0.0874 1.0701 0.069 Uiso 1 1 calc R
H12C H 1.5424 0.0893 1.0552 0.069 Uiso 1 1 calc R
C13 C 1.3190(3) 0.12691(11) 0.7478(4) 0.0256(8) Uani 1 1 d .
H13 H 1.3684 0.1402 0.8688 0.031 Uiso 1 1 calc R
C14 C 1.1837(3) 0.14203(12) 0.6316(4) 0.0242(7) Uani 1 1 d .
C15 C 1.1254(3) 0.17921(11) 0.6925(4) 0.0245(7) Uani 1 1 d .
H15 H 1.1801 0.1939 0.8105 0.029 Uiso 1 1 calc R
C16 C 0.9551(3) 0.23488(12) 0.6637(4) 0.0265(8) Uani 1 1 d .
C17 C 1.0298(3) 0.27942(12) 0.7279(4) 0.0303(8) Uani 1 1 d .
H17 H 1.1102 0.2834 0.7248 0.036 Uiso 1 1 calc R
C18 C 0.9867(3) 0.31837(13) 0.7971(4) 0.0356(9) Uani 1 1 d .
H18 H 1.0378 0.3491 0.8419 0.043 Uiso 1 1 calc R
C19 C 0.8700(3) 0.31251(14) 0.8008(4) 0.0377(9) Uani 1 1 d .
H19 H 0.8417 0.3389 0.8506 0.045 Uiso 1 1 calc R
C20 C 0.7938(4) 0.26837(13) 0.7323(5) 0.0392(9) Uani 1 1 d .
H20 H 0.7120 0.2649 0.7321 0.047 Uiso 1 1 calc R
C21 C 0.8364(3) 0.22917(13) 0.6639(4) 0.0334(9) Uani 1 1 d .
H21 H 0.7846 0.1987 0.6176 0.040 Uiso 1 1 calc R

loop_
_atom_site_aniso_label
_atom_site_aniso_U_11
_atom_site_aniso_U_22
_atom_site_aniso_U_33
_atom_site_aniso_U_23
_atom_site_aniso_U_13
_atom_site_aniso_U_12
B1 0.024(2) 0.030(2) 0.019(2) -0.0039(17) 0.0067(18) 0.0020(19)
N1 0.0218(17) 0.0261(15) 0.0231(15) -0.0016(12) 0.0081(13) 0.0046(13)
O1 0.0193(12) 0.0317(13) 0.0198(11) -0.0016(10) 0.0041(10) 0.0056(10)
O2 0.0276(13) 0.0325(13) 0.0286(13) 0.0033(11) 0.0120(11) 0.0056(11)
O3 0.0255(13) 0.0317(13) 0.0289(13) -0.0039(11) 0.0114(11) -0.0026(11)
C22 0.055(3) 0.036(2) 0.043(2) 0.0072(17) 0.029(2) 0.0009(19)
C23 0.043(2) 0.043(2) 0.030(2) 0.0036(18) 0.0155(18) -0.0067(19)
C1 0.0203(18) 0.0249(17) 0.0215(18) 0.0048(14) 0.0086(16) -0.0002(14)
C2 0.024(2) 0.0245(18) 0.0219(18) -0.0013(14) 0.0089(16) -0.0001(15)
C3 0.028(2) 0.042(2) 0.0207(19) -0.0105(16) 0.0050(17) 0.0046(17)
C4 0.034(2) 0.034(2) 0.030(2) -0.0068(16) 0.0017(17) -0.0010(17)
C5 0.040(2) 0.067(3) 0.0177(19) -0.0059(19) 0.0087(18) -0.007(2)
C6 0.040(2) 0.102(3) 0.033(2) -0.034(2) 0.005(2) 0.017(2)
C7 0.0270(19) 0.0264(17) 0.0252(19) -0.0013(15) 0.0134(16) 0.0007(16)
C8 0.0201(18) 0.0213(16) 0.0224(18) 0.0001(14) 0.0091(15) -0.0005(14)
C9 0.0221(19) 0.0329(18) 0.0189(18) 0.0008(15) 0.0064(16) 0.0005(16)
C10 0.036(2) 0.039(2) 0.042(2) 0.0066(18) 0.0153(19) 0.0109(18)
C11 0.028(2) 0.056(2) 0.042(2) 0.0079(19) 0.0148(17) 0.0024(19)
C12 0.031(2) 0.062(2) 0.028(2) -0.0027(19) 0.0029(17) 0.0097(19)
C13 0.026(2) 0.0303(17) 0.0145(17) -0.0030(15) 0.0057(15) -0.0036(16)
C14 0.0225(19) 0.0266(18) 0.0196(18) -0.0016(15) 0.0080(15) -0.0005(15)
C15 0.0228(19) 0.0295(18) 0.0202(17) -0.0013(15) 0.0102(15) -0.0006(16)
C16 0.0203(19) 0.032(2) 0.0203(18) -0.0039(15) 0.0054(15) 0.0024(15)
C17 0.027(2) 0.035(2) 0.0242(19) -0.0026(16) 0.0104(17) 0.0039(16)
C18 0.030(2) 0.036(2) 0.033(2) -0.0065(17) 0.0108(18) 0.0021(17)
C19 0.033(2) 0.042(2) 0.034(2) -0.0111(18) 0.0138(18) 0.0074(18)
C20 0.030(2) 0.051(2) 0.037(2) -0.0087(19) 0.0175(18) -0.0011(18)
C21 0.025(2) 0.041(2) 0.0261(19) -0.0083(17) 0.0074(17) -0.0023(16)

loop_
_atom_type_symbol
_atom_type_description
_atom_type_scat_dispersion_real
_atom_type_scat_dispersion_imag
_atom_type_scat_source
C C .0033 .0016 'International Tables Vol C Tables 4.2.6.8 and 6.1.1.4'
H H .0000 .0000 'International Tables Vol C Tables 4.2.6.8 and 6.1.1.4'
N N .0061 .0033 'International Tables Vol C Tables 4.2.6.8 and 6.1.1.4'
O O .0106 .0060 'International Tables Vol C Tables 4.2.6.8 and 6.1.1.4'
B B .0013 .0007 'International Tables Vol C Tables 4.2.6.8 and 6.1.1.4'

loop_
_geom_angle_atom_site_label_1
_geom_angle_atom_site_label_2
_geom_angle_atom_site_label_3
_geom_angle
O2 B1 O3 108.4(3)
O2 B1 O1 112.1(3)
O3 B1 O1 112.1(3)
O2 B1 N1 108.5(3)
O3 B1 N1 108.9(3)
O1 B1 N1 106.8(3)
C15 N1 C16 118.3(3)
C15 N1 B1 122.2(3)
C16 N1 B1 119.4(2)
C1 O1 B1 127.6(2)
B1 O2 C22 117.1(3)
C23 O3 B1 117.6(3)
O2 C22 H22A 109.5
O2 C22 H22B 109.5
H22A C22 H22B 109.5
O2 C22 H22C 109.5
H22A C22 H22C 109.5
H22B C22 H22C 109.5
O3 C23 H23A 109.5
O3 C23 H23B 109.5
H23A C23 H23B 109.5
O3 C23 H23C 109.5
H23A C23 H23C 109.5
H23B C23 H23C 109.5
O1 C1 C14 120.0(3)
O1 C1 C2 119.9(3)
C14 C1 C2 120.1(3)
C7 C2 C1 116.2(3)
C7 C2 C3 121.6(3)
C1 C2 C3 122.1(3)
C2 C3 C4 110.2(3)
C2 C3 C6 111.7(3)
C4 C3 C6 107.6(3)
C2 C3 C5 110.4(3)
C4 C3 C5 108.7(3)
C6 C3 C5 108.1(3)
C3 C4 H4A 109.5
C3 C4 H4B 109.5
H4A C4 H4B 109.5
C3 C4 H4C 109.5
H4A C4 H4C 109.5
H4B C4 H4C 109.5
C3 C5 H5A 109.5
C3 C5 H5B 109.5
H5A C5 H5B 109.5
C3 C5 H5C 109.5
H5A C5 H5C 109.5
H5B C5 H5C 109.5
C3 C6 H6A 109.5
C3 C6 H6B 109.5
H6A C6 H6B 109.5
C3 C6 H6C 109.5
H6A C6 H6C 109.5
H6B C6 H6C 109.5
C2 C7 C8 125.2(3)
C2 C7 H7 117.4
C8 C7 H7 117.4
C13 C8 C7 116.7(3)
C13 C8 C9 123.5(3)
C7 C8 C9 119.8(3)
C12 C9 C11 108.7(3)
C12 C9 C8 111.6(3)
C11 C9 C8 109.4(3)
C12 C9 C10 108.0(3)
C11 C9 C10 108.8(3)
C8 C9 C10 110.2(3)
C9 C10 H10A 109.5
C9 C10 H10B 109.5
H10A C10 H10B 109.5
C9 C10 H10C 109.5
H10A C10 H10C 109.5
H10B C10 H10C 109.5
C9 C11 H11A 109.5
C9 C11 H11B 109.5
H11A C11 H11B 109.5
C9 C11 H11C 109.5
H11A C11 H11C 109.5
H11B C11 H11C 109.5
C9 C12 H12A 109.5
C9 C12 H12B 109.5
H12A C12 H12B 109.5
C9 C12 H12C 109.5
H12A C12 H12C 109.5
H12B C12 H12C 109.5
C8 C13 C14 121.1(3)
C8 C13 H13 119.4
C14 C13 H13 119.4
C1 C14 C13 120.7(3)
C1 C14 C15 119.3(3)
C13 C14 C15 119.9(3)
N1 C15 C14 123.1(3)
N1 C15 H15 118.5
C14 C15 H15 118.5
C17 C16 C21 120.7(3)
C17 C16 N1 119.7(3)
C21 C16 N1 119.6(3)
C16 C17 C18 119.6(3)
C16 C17 H17 120.2
C18 C17 H17 120.2
C19 C18 C17 120.0(3)
C19 C18 H18 120.0
C17 C18 H18 120.0
C18 C19 C20 120.3(3)
C18 C19 H19 119.9
C20 C19 H19 119.9
C19 C20 C21 120.2(3)
C19 C20 H20 119.9
C21 C20 H20 119.9
C16 C21 C20 119.3(3)
C16 C21 H21 120.3
C20 C21 H21 120.3

loop_
_geom_bond_atom_site_label_1
_geom_bond_atom_site_label_2
_geom_bond_distance
B1 O2 1.414(4)
B1 O3 1.426(4)
B1 O1 1.485(4)
B1 N1 1.628(4)
N1 C15 1.302(4)
N1 C16 1.442(4)
O1 C1 1.337(3)
O2 C22 1.426(4)
O3 C23 1.412(4)
C22 H22A 0.9800
C22 H22B 0.9800
C22 H22C 0.9800
C23 H23A 0.9800
C23 H23B 0.9800
C23 H23C 0.9800
C1 C14 1.408(4)
C1 C2 1.413(4)
C2 C7 1.392(4)
C2 C3 1.528(4)
C3 C4 1.528(5)
C3 C6 1.536(5)
C3 C5 1.542(5)
C4 H4A 0.9800
C4 H4B 0.9800
C4 H4C 0.9800
C5 H5A 0.9800
C5 H5B 0.9800
C5 H5C 0.9800
C6 H6A 0.9800
C6 H6B 0.9800
C6 H6C 0.9800
C7 C8 1.420(4)
C7 H7 0.9500
C8 C13 1.367(4)
C8 C9 1.525(4)
C9 C12 1.520(4)
C9 C11 1.522(4)
C9 C10 1.532(4)
C10 H10A 0.9800
C10 H10B 0.9800
C10 H10C 0.9800
C11 H11A 0.9800
C11 H11B 0.9800
C11 H11C 0.9800
C12 H12A 0.9800
C12 H12B 0.9800
C12 H12C 0.9800
C13 C14 1.412(4)
C13 H13 0.9500
C14 C15 1.421(4)
C15 H15 0.9500
C16 C17 1.380(4)
C16 C21 1.382(4)
C17 C18 1.387(4)
C17 H17 0.9500
C18 C19 1.375(5)
C18 H18 0.9500
C19 C20 1.382(5)
C19 H19 0.9500
C20 C21 1.385(4)
C20 H20 0.9500
C21 H21 0.9500

loop_
_geom_torsion_atom_site_label_1
_geom_torsion_atom_site_label_2
_geom_torsion_atom_site_label_3
_geom_torsion_atom_site_label_4
_geom_torsion
O2 B1 N1 C15 -129.3(3)
O3 B1 N1 C15 112.9(3)
O1 B1 N1 C15 -8.4(4)
O2 B1 N1 C16 47.0(4)
O3 B1 N1 C16 -70.7(3)
O1 B1 N1 C16 168.0(2)
O2 B1 O1 C1 129.8(3)
O3 B1 O1 C1 -108.1(3)
N1 B1 O1 C1 11.2(4)
O3 B1 O2 C22 -174.3(2)
O1 B1 O2 C22 -50.0(4)
N1 B1 O2 C22 67.6(3)
O2 B1 O3 C23 170.8(2)
O1 B1 O3 C23 46.6(3)
N1 B1 O3 C23 -71.3(3)
B1 O1 C1 C14 -6.3(4)
B1 O1 C1 C2 174.7(3)
O1 C1 C2 C7 179.5(3)
C14 C1 C2 C7 0.5(4)
O1 C1 C2 C3 1.0(4)
C14 C1 C2 C3 -178.0(3)
C7 C2 C3 C4 119.7(3)
C1 C2 C3 C4 -61.9(4)
C7 C2 C3 C6 0.1(4)
C1 C2 C3 C6 178.6(3)
C7 C2 C3 C5 -120.2(3)
C1 C2 C3 C5 58.2(4)
C1 C2 C7 C8 -0.6(4)
C3 C2 C7 C8 177.9(3)
C2 C7 C8 C13 0.3(4)
C2 C7 C8 C9 -177.3(3)
C13 C8 C9 C12 4.1(4)
C7 C8 C9 C12 -178.4(3)
C13 C8 C9 C11 -116.3(3)
C7 C8 C9 C11 61.2(4)
C13 C8 C9 C10 124.1(3)
C7 C8 C9 C10 -58.4(4)
C7 C8 C13 C14 0.1(4)
C9 C8 C13 C14 177.6(3)
O1 C1 C14 C13 -179.2(3)
C2 C1 C14 C13 -0.2(4)
O1 C1 C14 C15 -3.1(4)
C2 C1 C14 C15 175.9(3)
C8 C13 C14 C1 -0.1(4)
C8 C13 C14 C15 -176.1(3)
C16 N1 C15 C14 -175.3(3)
B1 N1 C15 C14 1.1(4)
C1 C14 C15 N1 5.4(4)
C13 C14 C15 N1 -178.5(3)
C15 N1 C16 C17 49.1(4)
B1 N1 C16 C17 -127.4(3)
C15 N1 C16 C21 -131.5(3)
B1 N1 C16 C21 52.0(4)
C21 C16 C17 C18 1.5(5)
N1 C16 C17 C18 -179.2(3)
C16 C17 C18 C19 -0.2(5)
C17 C18 C19 C20 -1.4(5)
C18 C19 C20 C21 1.7(5)
C17 C16 C21 C20 -1.1(5)
N1 C16 C21 C20 179.6(3)
C19 C20 C21 C16 -0.5(5)
